data_7008055
loop_
_publ_author_name
'Hewitt, Ian J.'
'Tang, Jin-Kui'
'Madhu, N. T.'
'Pilawa, Bernd'
'Anson, Christopher E.'
'Brooker, Sally'
'Powell, Annie K.'

_publ_section_title
;
 Iron(III) activation hits a [4 + 4] macrocycle.
;
_journal_issue 3
_journal_name_full 'Dalton transactions (Cambridge, England : 2003)'
_journal_page_first 429
_journal_page_last 432
_journal_paper_doi 10.1039/b416250a
_journal_year 2005
_chemical_formula_sum 'C104 H184 Fe4 N16 O28'
_chemical_formula_weight 2330.07
_chemical_name_systematic
;
?
;
_space_group_IT_number 2
_symmetry_cell_setting triclinic
_symmetry_space_group_name_Hall '-P 1'
_symmetry_space_group_name_H-M 'P -1'
_atom_sites_solution_hydrogens geom
_atom_sites_solution_primary direct
_atom_sites_solution_secondary difmap
_audit_creation_method SHELXL-97
_cell_angle_alpha 92.718(10)
_cell_angle_beta 110.611(9)
_cell_angle_gamma 116.077(8)
_cell_formula_units_Z 1
_cell_length_a 13.3789(15)
_cell_length_b 14.7358(17)
_cell_length_c 17.610(2)
_cell_measurement_reflns_used 9274
_cell_measurement_temperature 200(2)
_cell_measurement_theta_max 23.99
_cell_measurement_theta_min 1.29
_cell_volume 2833.1(7)
_computing_cell_refinement 'X-Area 1.09 (Stoe & Cie GmbH, 2000)'
_computing_data_collection 'WinXpose 1.05 (Stoe & Cie GmbH, 2000)'
_computing_data_reduction 'X-Area 1.09 (Stoe & Cie GmbH, 2000)'
_computing_molecular_graphics 'XP: SHELXTL 5.1 (Bruker AXS Inc., 1997)'
_computing_publication_material 'XCIF: SHELXTL 5.1 (Bruker AXS Inc., 1997)'
_computing_structure_refinement 'XL: SHELXTL 5.1 (Bruker AXS Inc., 1997)'
_computing_structure_solution 'XS: SHELXTL 5.1 (Bruker AXS Inc., 1997)'
_diffrn_ambient_temperature 200(2)
_diffrn_detector_area_resol_mean 6.667
_diffrn_measured_fraction_theta_full 0.922
_diffrn_measured_fraction_theta_max 0.922
_diffrn_measurement_device_type 'Stoe IPDS II'
_diffrn_measurement_method 'area detector'
_diffrn_radiation_monochromator graphite
_diffrn_radiation_source 'rotating anode'
_diffrn_radiation_type MoK\a
_diffrn_radiation_wavelength 0.71073
_diffrn_reflns_av_R_equivalents 0.0327
_diffrn_reflns_av_sigmaI/netI 0.0405
_diffrn_reflns_limit_h_max 15
_diffrn_reflns_limit_h_min -15
_diffrn_reflns_limit_k_max 16
_diffrn_reflns_limit_k_min -15
_diffrn_reflns_limit_l_max 20
_diffrn_reflns_limit_l_min -20
_diffrn_reflns_number 14083
_diffrn_reflns_theta_full 24.04
_diffrn_reflns_theta_max 24.04
_diffrn_reflns_theta_min 1.78
_exptl_absorpt_coefficient_mu 0.582
_exptl_absorpt_correction_type none
_exptl_crystal_colour red
_exptl_crystal_density_diffrn 1.366
_exptl_crystal_density_method 'not measured'
_exptl_crystal_description needle
_exptl_crystal_F_000 1248
_exptl_crystal_size_max 0.15
_exptl_crystal_size_mid 0.05
_exptl_crystal_size_min 0.05
_refine_diff_density_max 0.664
_refine_diff_density_min -0.592
_refine_diff_density_rms 0.084
_refine_ls_extinction_coef 0.032(2)
_refine_ls_extinction_expression Fc^*^=kFc[1+0.001xFc^2^\l^3^/sin(2\q)]^-1/4^
_refine_ls_extinction_method SHELXL
_refine_ls_goodness_of_fit_ref 1.036
_refine_ls_hydrogen_treatment mixed
_refine_ls_matrix_type full
_refine_ls_number_parameters 703
_refine_ls_number_reflns 8243
_refine_ls_number_restraints 7
_refine_ls_restrained_S_all 1.036
_refine_ls_R_factor_all 0.0779
_refine_ls_R_factor_gt 0.0599
_refine_ls_shift/su_max 0.000
_refine_ls_shift/su_mean 0.000
_refine_ls_structure_factor_coef Fsqd
_refine_ls_weighting_details 'calc w=1/[\s^2^(Fo^2^)+(0.1092P)^2^+1.7267P] where P=(Fo^2^+2Fc^2^)/3'
_refine_ls_weighting_scheme calc
_refine_ls_wR_factor_gt 0.1576
_refine_ls_wR_factor_ref 0.1701
_reflns_number_gt 6397
_reflns_number_total 8243
_reflns_threshold_expression >2sigma(I)
_cod_data_source_file b416250a.txt
_cod_data_source_block ian73_5
_cod_original_cell_volume 2833.1(6)
_cod_database_code 7008055

loop_
_symmetry_equiv_pos_as_xyz
'x, y, z'
'-x, -y, -z'

loop_
_atom_site_label
_atom_site_type_symbol
_atom_site_fract_x
_atom_site_fract_y
_atom_site_fract_z
_atom_site_U_iso_or_equiv
_atom_site_adp_type
_atom_site_occupancy
_atom_site_symmetry_multiplicity
_atom_site_calc_flag
_atom_site_refinement_flags
_atom_site_disorder_assembly
_atom_site_disorder_group
Fe1 Fe 0.14853(5) 0.32181(4) 0.46348(3) 0.0313(2) Uani 1 1 d . . .
Fe2 Fe 0.12978(6) 0.17576(4) 0.31662(3) 0.0334(2) Uani 1 1 d . . .
O1 O 0.2520(3) 0.28568(19) 0.42467(17) 0.0331(6) Uani 1 1 d . . .
C1 C 0.3812(4) 0.3367(4) 0.4542(3) 0.0514(12) Uani 1 1 d . . .
H1A H 0.4162 0.4021 0.4924 0.077 Uiso 1 1 calc R . .
H1B H 0.4033 0.3486 0.4079 0.077 Uiso 1 1 calc R . .
H1C H 0.4117 0.2939 0.4824 0.077 Uiso 1 1 calc R . .
O2 O 0.0293(3) 0.1920(2) 0.37349(19) 0.0387(7) Uani 1 1 d D . .
H2 H -0.039(4) 0.170(4) 0.351(3) 0.046 Uiso 1 1 d D . .
C2 C 0.3023(4) 0.5534(3) 0.5395(3) 0.0324(9) Uani 1 1 d . . .
O3 O 0.2747(3) 0.4549(2) 0.54347(17) 0.0353(7) Uani 1 1 d . . .
C3 C 0.3383(4) 0.6280(3) 0.6102(3) 0.0326(9) Uani 1 1 d . . .
C4 C 0.3752(4) 0.7311(3) 0.6057(3) 0.0360(10) Uani 1 1 d . . .
H4A H 0.3997 0.7800 0.6530 0.043 Uiso 1 1 calc R . .
C5 C 0.3769(4) 0.7638(3) 0.5335(3) 0.0374(10) Uani 1 1 d . . .
C6 C 0.3325(4) 0.6882(3) 0.4621(3) 0.0384(10) Uani 1 1 d . . .
H6A H 0.3286 0.7077 0.4121 0.046 Uiso 1 1 calc R . .
C7 C 0.2937(4) 0.5835(3) 0.4634(3) 0.0341(9) Uani 1 1 d . . .
C8 C 0.4172(5) 0.8768(3) 0.5310(3) 0.0558(14) Uani 1 1 d . . .
H8A H 0.3468 0.8866 0.5107 0.084 Uiso 1 1 calc R . .
H8B H 0.4582 0.8949 0.4945 0.084 Uiso 1 1 calc R . .
H8C H 0.4720 0.9204 0.5862 0.084 Uiso 1 1 calc R . .
C9 C 0.2430(4) 0.5043(3) 0.3846(3) 0.0391(10) Uani 1 1 d . . .
H9A H 0.2323 0.5366 0.3378 0.047 Uiso 1 1 calc R . .
H9B H 0.3014 0.4810 0.3875 0.047 Uiso 1 1 calc R . .
N1 N 0.1244(3) 0.4131(3) 0.3697(2) 0.0368(8) Uani 1 1 d D . .
H1 H 0.104(5) 0.372(3) 0.325(3) 0.044 Uiso 1 1 d D . .
C10 C 0.0271(5) 0.4375(3) 0.3614(3) 0.0445(11) Uani 1 1 d . . .
H10A H -0.0136 0.4377 0.3037 0.053 Uiso 1 1 calc R . .
H10B H 0.0623 0.5065 0.3957 0.053 Uiso 1 1 calc R . .
C11 C -0.0643(5) 0.3600(4) 0.3875(3) 0.0527(12) Uani 1 1 d . . .
H11A H -0.1198 0.3837 0.3915 0.063 Uiso 1 1 calc R . .
H11B H -0.1118 0.2934 0.3470 0.063 Uiso 1 1 calc R . .
N2 N 0.0051(4) 0.3497(3) 0.4700(2) 0.0459(9) Uani 1 1 d D . .
H2A H 0.005(5) 0.411(3) 0.472(3) 0.055 Uiso 1 1 d D . .
C12 C -0.0684(4) 0.2747(4) 0.5086(3) 0.0444(11) Uani 1 1 d . . .
H12A H -0.0985 0.2038 0.4805 0.053 Uiso 1 1 calc R . .
H12B H -0.1380 0.2835 0.5036 0.053 Uiso 1 1 calc R . .
C13 C 0.0139(4) 0.2969(3) 0.5992(3) 0.0367(10) Uani 1 1 d . . .
C14 C 0.1232(4) 0.2934(3) 0.6208(3) 0.0334(9) Uani 1 1 d . . .
O4 O 0.1507(3) 0.26187(19) 0.56103(17) 0.0334(6) Uani 1 1 d . . .
C15 C 0.2045(4) 0.3225(3) 0.7055(3) 0.0358(10) Uani 1 1 d . . .
C16 C 0.1734(5) 0.3527(3) 0.7664(3) 0.0425(11) Uani 1 1 d . . .
H16 H 0.2276 0.3720 0.8223 0.051 Uiso 1 1 calc R . .
C17 C 0.0656(5) 0.3551(3) 0.7467(3) 0.0456(12) Uani 1 1 d . . .
C18 C -0.0136(5) 0.3269(3) 0.6625(3) 0.0422(11) Uani 1 1 d . . .
H18 H -0.0869 0.3280 0.6480 0.051 Uiso 1 1 calc R . .
C19 C 0.0354(7) 0.3918(5) 0.8129(4) 0.0698(17) Uani 1 1 d . . .
H19A H 0.1019 0.4128 0.8667 0.105 Uiso 1 1 calc R . .
H19B H -0.0376 0.3362 0.8128 0.105 Uiso 1 1 calc R . .
H19C H 0.0227 0.4499 0.8012 0.105 Uiso 1 1 calc R . .
C20 C 0.3225(4) 0.3212(3) 0.7286(3) 0.0390(10) Uani 1 1 d . . .
H20A H 0.3653 0.3386 0.7890 0.047 Uiso 1 1 calc R . .
H20B H 0.3058 0.2518 0.7073 0.047 Uiso 1 1 calc R . .
N3 N 0.4020(3) 0.3971(3) 0.6938(2) 0.0355(8) Uani 1 1 d D . .
H3 H 0.360(4) 0.392(4) 0.645(2) 0.043 Uiso 1 1 d D . .
C21 C 0.5027(4) 0.3797(3) 0.6942(3) 0.0419(10) Uani 1 1 d . . .
H21A H 0.5452 0.4269 0.6659 0.050 Uiso 1 1 calc R . .
H21B H 0.4684 0.3092 0.6629 0.050 Uiso 1 1 calc R . .
C22 C 0.5944(4) 0.3953(3) 0.7811(3) 0.0429(11) Uani 1 1 d . . .
H22A H 0.5519 0.3495 0.8101 0.051 Uiso 1 1 calc R . .
H22B H 0.6531 0.3761 0.7765 0.051 Uiso 1 1 calc R . .
N4 N 0.6600(4) 0.5028(3) 0.8304(2) 0.0403(9) Uani 1 1 d D . .
H4 H 0.685(5) 0.504(4) 0.882(2) 0.048 Uiso 1 1 d D . .
C23 C 0.7596(4) 0.5694(3) 0.8096(3) 0.0391(10) Uani 1 1 d . . .
H23A H 0.7250 0.5778 0.7537 0.047 Uiso 1 1 calc R . .
H23B H 0.8060 0.5344 0.8085 0.047 Uiso 1 1 calc R . .
C24 C 0.8465(4) 0.6758(3) 0.8680(2) 0.0336(9) Uani 1 1 d . . .
C25 C 0.9163(4) 0.7541(3) 0.8365(2) 0.0348(9) Uani 1 1 d . . .
O5 O 0.8985(3) 0.7334(2) 0.75550(17) 0.0353(7) Uani 1 1 d . . .
C26 C 1.0070(4) 0.8525(3) 0.8903(3) 0.0425(11) Uani 1 1 d . . .
C27 C 1.0192(5) 0.8733(3) 0.9720(3) 0.0481(12) Uani 1 1 d . . .
H27 H 1.0777 0.9389 1.0069 0.058 Uiso 1 1 calc R . .
C28 C 0.9470(5) 0.7996(3) 1.0028(3) 0.0451(11) Uani 1 1 d . . .
C29 C 0.8627(4) 0.7001(3) 0.9498(3) 0.0409(10) Uani 1 1 d . . .
H29 H 0.8161 0.6486 0.9704 0.049 Uiso 1 1 calc R . .
C30 C 0.9550(6) 0.8254(4) 1.0894(3) 0.0682(17) Uani 1 1 d . . .
H30A H 1.0378 0.8525 1.1296 0.102 Uiso 1 1 calc R . .
H30B H 0.9025 0.7636 1.1010 0.102 Uiso 1 1 calc R . .
H30C H 0.9296 0.8766 1.0926 0.102 Uiso 1 1 calc R . .
C31 C 1.0883(5) 0.9314(4) 0.8571(3) 0.0605(15) Uani 1 1 d . . .
H31A H 1.1471 0.9944 0.9010 0.073 Uiso 1 1 calc R . .
H31B H 1.1333 0.9040 0.8403 0.073 Uiso 1 1 calc R . .
N5 N 1.0180(4) 0.9559(3) 0.7867(3) 0.0517(11) Uani 1 1 d D . .
H5 H 0.970(5) 0.975(4) 0.804(4) 0.062 Uiso 1 1 d D . .
C32 C 1.0880(5) 1.0371(3) 0.7511(3) 0.0531(13) Uani 1 1 d . . .
H32A H 1.1504 1.0997 0.7946 0.064 Uiso 1 1 calc R . .
H32B H 1.1275 1.0125 0.7252 0.064 Uiso 1 1 calc R . .
C33 C 0.9986(5) 1.0586(3) 0.6880(3) 0.0540(13) Uani 1 1 d . . .
H33A H 0.9748 1.0984 0.7161 0.065 Uiso 1 1 calc R . .
H33B H 1.0366 1.1000 0.6549 0.065 Uiso 1 1 calc R . .
N6 N 0.8888(4) 0.9612(3) 0.6323(3) 0.0481(10) Uani 1 1 d D . .
H6 H 0.896(5) 0.948(4) 0.590(3) 0.058 Uiso 1 1 d D . .
C34 C 0.7757(5) 0.9693(4) 0.6067(3) 0.0527(13) Uani 1 1 d . . .
H34A H 0.7076 0.9057 0.5665 0.063 Uiso 1 1 calc R . .
H34B H 0.7847 1.0264 0.5796 0.063 Uiso 1 1 calc R . .
C35 C 0.7484(5) 0.9868(3) 0.6799(3) 0.0449(11) Uani 1 1 d . . .
C36 C 0.7367(4) 0.9159(3) 0.7313(3) 0.0366(10) Uani 1 1 d . . .
O6 O 0.7531(3) 0.8342(2) 0.71643(18) 0.0401(7) Uani 1 1 d . . .
C37 C 0.7095(4) 0.9316(3) 0.7989(3) 0.0400(10) Uani 1 1 d . . .
C38 C 0.6934(5) 1.0174(3) 0.8136(4) 0.0539(13) Uani 1 1 d . . .
H38 H 0.6736 1.0269 0.8579 0.065 Uiso 1 1 calc R . .
C39 C 0.7061(6) 1.0891(4) 0.7641(4) 0.0619(15) Uani 1 1 d . . .
C40 C 0.7340(5) 1.0725(3) 0.6971(4) 0.0545(13) Uani 1 1 d . . .
H40 H 0.7432 1.1196 0.6634 0.065 Uiso 1 1 calc R . .
C41 C 0.6911(9) 1.1828(5) 0.7837(7) 0.108(3) Uani 1 1 d . . .
H41A H 0.6261 1.1627 0.8017 0.163 Uiso 1 1 calc R . .
H41B H 0.6718 1.2086 0.7344 0.163 Uiso 1 1 calc R . .
H41C H 0.7659 1.2365 0.8272 0.163 Uiso 1 1 calc R . .
C42 C 0.6997(4) 0.8597(3) 0.8572(3) 0.0425(11) Uani 1 1 d . . .
H42A H 0.7608 0.8381 0.8657 0.051 Uiso 1 1 calc R . .
H42B H 0.7166 0.8971 0.9110 0.051 Uiso 1 1 calc R . .
N7 N 0.5764(3) 0.7659(3) 0.8243(2) 0.0391(8) Uani 1 1 d . . .
C43 C 0.5567(5) 0.7059(4) 0.8876(3) 0.0466(11) Uani 1 1 d . . .
H43A H 0.5335 0.7364 0.9240 0.056 Uiso 1 1 calc R . .
H43B H 0.6298 0.7032 0.9214 0.056 Uiso 1 1 calc R . .
C44 C 0.4528(5) 0.5979(3) 0.8357(3) 0.0457(11) Uani 1 1 d . . .
H44A H 0.4699 0.5445 0.8572 0.055 Uiso 1 1 calc R . .
H44B H 0.3763 0.5871 0.8365 0.055 Uiso 1 1 calc R . .
N8 N 0.4461(3) 0.5948(2) 0.7478(2) 0.0360(8) Uani 1 1 d . . .
C45 C 0.5607(4) 0.6876(3) 0.7596(3) 0.0367(10) Uani 1 1 d . . .
H45A H 0.6288 0.6736 0.7782 0.047(13) Uiso 1 1 calc R . .
H45B H 0.5538 0.7105 0.7081 0.046(13) Uiso 1 1 calc R . .
C46 C 0.3343(4) 0.5979(3) 0.6907(3) 0.0352(9) Uani 1 1 d . . .
H46A H 0.3232 0.6472 0.7207 0.042 Uiso 1 1 calc R . .
H46B H 0.2636 0.5299 0.6768 0.042 Uiso 1 1 calc R . .
O51 O 0.1220(5) 0.0680(3) 0.5395(3) 0.0842(15) Uani 1 1 d . . .
O52 O 0.4094(5) 0.8366(4) 0.8212(3) 0.0800(13) Uani 1 1 d . . .
O53A O 1.449(5) 1.158(3) 0.868(3) 0.29(2) Uiso 0.50 1 d P . .
O53B O 1.417(2) 1.1629(15) 0.9008(14) 0.157(7) Uiso 0.50 1 d P . .
C53A C 1.525(5) 1.176(3) 0.912(3) 0.203(15) Uiso 0.50 1 d P . .
C53B C 1.350(7) 1.227(5) 0.916(4) 0.34(3) Uiso 0.50 1 d P . .
O54 O 0.2398(8) 0.6783(6) 0.8612(5) 0.142(2) Uiso 1 1 d . . .
C54 C 0.1569(17) 0.7182(13) 0.8698(11) 0.187(6) Uiso 1 1 d . . .
O55A O 0.5356(11) 0.5864(8) 1.0437(7) 0.178(3) Uiso 1 1 d . . .
O55B O 0.4439(13) 0.4667(11) 0.9836(9) 0.121(4) Uiso 0.50 1 d P . .
O55C O 0.3316(17) 0.6301(15) 1.0058(11) 0.148(5) Uiso 0.50 1 d P . .
C55A C 0.3656(14) 0.4745(10) 0.9831(8) 0.146(4) Uiso 1 1 d . . .
C55B C 0.406(4) 0.584(3) 1.020(2) 0.201(13) Uiso 0.50 1 d P . .
C55C C 0.294(3) 0.553(3) 0.985(2) 0.165(10) Uiso 0.50 1 d P . .
O56A O 0.2310(10) -0.1153(9) 0.7207(8) 0.032(3) Uiso 0.25 1 d P . .
O56B O 0.3365(15) 0.0863(12) 0.6796(10) 0.064(4) Uiso 0.25 1 d P . .
O56C O 0.3930(19) 0.0081(15) 0.7670(12) 0.086(5) Uiso 0.25 1 d P . .
O56D O 0.2183(18) -0.0603(14) 0.6438(12) 0.078(5) Uiso 0.25 1 d P . .
C56A C 0.233(2) -0.0975(17) 0.6888(16) 0.050(5) Uiso 0.25 1 d P . .
C56B C 0.3139(17) 0.0043(14) 0.6928(11) 0.041(4) Uiso 0.25 1 d P . .
C56C C 0.281(2) 0.0040(17) 0.6129(14) 0.056(5) Uiso 0.25 1 d P . .
C56D C 0.388(3) 0.082(2) 0.640(2) 0.085(8) Uiso 0.25 1 d P . .
O57A O 0.871(3) 0.437(2) 0.9472(19) 0.160(10) Uiso 0.30 1 d P . .
O57B O 0.917(10) 0.375(8) 1.000(7) 0.35(5) Uiso 0.20 1 d P . .
C57 C 1.0000 0.5000 1.0000 0.229(11) Uiso 1 2 d S . .
O58 O 0.5825(16) 0.9613(13) 0.9904(10) 0.141(5) Uiso 0.50 1 d P . .
C58 C 0.550(3) 1.017(3) 0.949(2) 0.183(11) Uiso 0.50 1 d P . .

loop_
_atom_site_aniso_label
_atom_site_aniso_U_11
_atom_site_aniso_U_22
_atom_site_aniso_U_33
_atom_site_aniso_U_23
_atom_site_aniso_U_13
_atom_site_aniso_U_12
Fe1 0.0333(4) 0.0261(3) 0.0321(3) 0.0047(2) 0.0123(3) 0.0138(2)
Fe2 0.0388(4) 0.0216(3) 0.0325(3) 0.0031(2) 0.0147(3) 0.0093(2)
O1 0.0312(16) 0.0254(13) 0.0355(15) 0.0009(11) 0.0125(12) 0.0096(11)
C1 0.033(3) 0.048(3) 0.060(3) -0.005(2) 0.014(2) 0.015(2)
O2 0.0325(17) 0.0319(15) 0.0405(17) 0.0042(12) 0.0128(14) 0.0090(13)
C2 0.034(2) 0.0249(18) 0.037(2) 0.0067(16) 0.0145(18) 0.0133(16)
O3 0.0435(18) 0.0253(13) 0.0344(15) 0.0064(11) 0.0130(13) 0.0172(12)
C3 0.027(2) 0.0275(19) 0.037(2) 0.0030(16) 0.0103(17) 0.0104(16)
C4 0.030(2) 0.0267(19) 0.041(2) 0.0003(17) 0.0070(18) 0.0128(16)
C5 0.033(2) 0.026(2) 0.044(2) 0.0098(17) 0.0099(19) 0.0115(17)
C6 0.035(3) 0.034(2) 0.043(2) 0.0134(18) 0.0143(19) 0.0149(18)
C7 0.036(2) 0.0299(19) 0.038(2) 0.0099(17) 0.0163(19) 0.0163(17)
C8 0.059(3) 0.028(2) 0.060(3) 0.012(2) 0.011(3) 0.016(2)
C9 0.050(3) 0.034(2) 0.036(2) 0.0079(17) 0.019(2) 0.0218(19)
N1 0.042(2) 0.0305(17) 0.0335(18) 0.0032(14) 0.0111(16) 0.0187(16)
C10 0.046(3) 0.041(2) 0.045(3) 0.011(2) 0.011(2) 0.025(2)
C11 0.046(3) 0.054(3) 0.058(3) 0.015(2) 0.016(2) 0.029(2)
N2 0.047(3) 0.055(2) 0.048(2) 0.0216(19) 0.0247(19) 0.031(2)
C12 0.033(3) 0.046(2) 0.053(3) 0.008(2) 0.016(2) 0.020(2)
C13 0.036(3) 0.030(2) 0.047(2) 0.0142(18) 0.022(2) 0.0145(17)
C14 0.036(3) 0.0192(17) 0.040(2) 0.0071(16) 0.0170(19) 0.0085(16)
O4 0.0377(17) 0.0281(13) 0.0355(15) 0.0076(11) 0.0163(13) 0.0161(12)
C15 0.037(3) 0.0228(18) 0.042(2) 0.0077(16) 0.0183(19) 0.0084(16)
C16 0.053(3) 0.031(2) 0.039(2) 0.0108(18) 0.023(2) 0.014(2)
C17 0.059(3) 0.038(2) 0.054(3) 0.019(2) 0.037(3) 0.025(2)
C18 0.046(3) 0.037(2) 0.056(3) 0.017(2) 0.031(2) 0.023(2)
C19 0.098(5) 0.074(4) 0.073(4) 0.029(3) 0.059(4) 0.052(4)
C20 0.040(3) 0.030(2) 0.040(2) 0.0126(17) 0.015(2) 0.0113(18)
N3 0.036(2) 0.0315(17) 0.0331(18) 0.0084(15) 0.0134(16) 0.0124(15)
C21 0.038(3) 0.030(2) 0.050(3) 0.0031(18) 0.017(2) 0.0116(18)
C22 0.039(3) 0.031(2) 0.053(3) 0.0108(19) 0.016(2) 0.0144(19)
N4 0.039(2) 0.0339(18) 0.0367(19) 0.0074(16) 0.0139(17) 0.0104(16)
C23 0.043(3) 0.031(2) 0.037(2) 0.0050(17) 0.015(2) 0.0144(18)
C24 0.034(2) 0.031(2) 0.032(2) 0.0040(16) 0.0090(18) 0.0165(17)
C25 0.038(3) 0.030(2) 0.031(2) 0.0037(16) 0.0096(18) 0.0159(18)
O5 0.0444(18) 0.0272(13) 0.0304(14) 0.0053(11) 0.0154(13) 0.0145(12)
C26 0.042(3) 0.034(2) 0.034(2) 0.0033(18) 0.008(2) 0.0108(19)
C27 0.053(3) 0.033(2) 0.036(2) -0.0012(18) 0.005(2) 0.014(2)
C28 0.055(3) 0.040(2) 0.030(2) 0.0029(18) 0.010(2) 0.022(2)
C29 0.046(3) 0.039(2) 0.036(2) 0.0108(18) 0.014(2) 0.021(2)
C30 0.094(5) 0.052(3) 0.040(3) 0.000(2) 0.022(3) 0.026(3)
C31 0.051(3) 0.038(2) 0.051(3) 0.002(2) 0.009(2) -0.002(2)
N5 0.054(3) 0.0327(19) 0.045(2) 0.0056(17) 0.020(2) 0.0031(18)
C32 0.060(3) 0.028(2) 0.052(3) 0.003(2) 0.031(3) 0.000(2)
C33 0.069(4) 0.025(2) 0.070(3) 0.012(2) 0.043(3) 0.014(2)
N6 0.074(3) 0.0309(18) 0.048(2) 0.0108(17) 0.036(2) 0.0234(19)
C34 0.071(4) 0.035(2) 0.049(3) 0.015(2) 0.020(3) 0.027(2)
C35 0.049(3) 0.034(2) 0.046(3) 0.0070(19) 0.015(2) 0.019(2)
C36 0.038(3) 0.0264(19) 0.038(2) 0.0030(16) 0.0096(19) 0.0146(17)
O6 0.054(2) 0.0280(14) 0.0424(16) 0.0095(12) 0.0238(15) 0.0206(13)
C37 0.034(3) 0.030(2) 0.047(2) -0.0009(18) 0.011(2) 0.0126(17)
C38 0.054(3) 0.033(2) 0.080(4) 0.004(2) 0.036(3) 0.020(2)
C39 0.060(4) 0.040(3) 0.097(4) 0.015(3) 0.041(3) 0.027(2)
C40 0.052(3) 0.033(2) 0.077(4) 0.015(2) 0.022(3) 0.023(2)
C41 0.153(8) 0.051(3) 0.195(9) 0.050(5) 0.124(8) 0.067(5)
C42 0.037(3) 0.037(2) 0.038(2) -0.0035(18) 0.012(2) 0.0091(19)
N7 0.040(2) 0.0343(18) 0.0374(19) 0.0042(15) 0.0162(17) 0.0144(16)
C43 0.053(3) 0.046(2) 0.037(2) 0.008(2) 0.021(2) 0.020(2)
C44 0.056(3) 0.041(2) 0.038(2) 0.0114(19) 0.019(2) 0.022(2)
N8 0.040(2) 0.0319(17) 0.0329(18) 0.0074(14) 0.0139(16) 0.0163(15)
C45 0.038(3) 0.033(2) 0.038(2) 0.0061(17) 0.0150(19) 0.0172(18)
C46 0.038(3) 0.031(2) 0.035(2) 0.0039(17) 0.0130(19) 0.0165(17)
O51 0.159(5) 0.056(2) 0.079(3) 0.032(2) 0.073(3) 0.066(3)
O52 0.092(3) 0.083(3) 0.087(3) 0.019(2) 0.044(3) 0.055(3)

loop_
_atom_type_symbol
_atom_type_description
_atom_type_scat_dispersion_real
_atom_type_scat_dispersion_imag
_atom_type_scat_source
C C 0.0033 0.0016 'International Tables Vol C Tables 4.2.6.8 and 6.1.1.4'
H H 0.0000 0.0000 'International Tables Vol C Tables 4.2.6.8 and 6.1.1.4'
N N 0.0061 0.0033 'International Tables Vol C Tables 4.2.6.8 and 6.1.1.4'
O O 0.0106 0.0060 'International Tables Vol C Tables 4.2.6.8 and 6.1.1.4'
Fe Fe 0.3463 0.8444 'International Tables Vol C Tables 4.2.6.8 and 6.1.1.4'

loop_
_geom_angle_atom_site_label_1
_geom_angle_atom_site_label_2
_geom_angle_atom_site_label_3
_geom_angle
_geom_angle_site_symmetry_1
_geom_angle_site_symmetry_3
_geom_angle_publ_flag
O3 Fe1 O4 86.56(11) . . ?
O3 Fe1 O1 99.62(12) . . ?
O4 Fe1 O1 103.85(12) . . ?
O3 Fe1 O2 173.55(12) . . ?
O4 Fe1 O2 98.88(12) . . ?
O1 Fe1 O2 75.80(12) . . ?
O3 Fe1 N2 91.04(15) . . ?
O4 Fe1 N2 87.85(13) . . ?
O1 Fe1 N2 164.53(14) . . ?
O2 Fe1 N2 92.61(15) . . ?
O3 Fe1 N1 86.65(12) . . ?
O4 Fe1 N1 163.05(13) . . ?
O1 Fe1 N1 92.60(13) . . ?
O2 Fe1 N1 89.01(13) . . ?
N2 Fe1 N1 76.76(14) . . ?
O6 Fe2 O5 95.30(12) 2_666 2_666 ?
O6 Fe2 O2 169.28(13) 2_666 . ?
O5 Fe2 O2 91.87(12) 2_666 . ?
O6 Fe2 O1 96.68(12) 2_666 . ?
O5 Fe2 O1 98.68(11) 2_666 . ?
O2 Fe2 O1 74.31(12) . . ?
O6 Fe2 N5 90.17(16) 2_666 2_666 ?
O5 Fe2 N5 87.65(14) 2_666 2_666 ?
O2 Fe2 N5 98.10(16) . 2_666 ?
O1 Fe2 N5 170.17(13) . 2_666 ?
O6 Fe2 N6 87.79(14) 2_666 2_666 ?
O5 Fe2 N6 163.11(14) 2_666 2_666 ?
O2 Fe2 N6 87.64(14) . 2_666 ?
O1 Fe2 N6 97.43(13) . 2_666 ?
N5 Fe2 N6 75.72(16) 2_666 2_666 ?
C1 O1 Fe1 129.3(3) . . ?
C1 O1 Fe2 126.2(3) . . ?
Fe1 O1 Fe2 103.45(13) . . ?
O1 C1 H1A 109.5 . . ?
O1 C1 H1B 109.5 . . ?
H1A C1 H1B 109.5 . . ?
O1 C1 H1C 109.5 . . ?
H1A C1 H1C 109.5 . . ?
H1B C1 H1C 109.5 . . ?
Fe1 O2 Fe2 103.55(14) . . ?
Fe1 O2 H2 127(4) . . ?
Fe2 O2 H2 123(4) . . ?
O3 C2 C3 120.9(4) . . ?
O3 C2 C7 120.4(3) . . ?
C3 C2 C7 118.7(3) . . ?
C2 O3 Fe1 131.5(3) . . ?
C4 C3 C2 119.4(4) . . ?
C4 C3 C46 119.3(4) . . ?
C2 C3 C46 121.3(3) . . ?
C5 C4 C3 122.7(4) . . ?
C5 C4 H4A 118.7 . . ?
C3 C4 H4A 118.7 . . ?
C4 C5 C6 117.5(4) . . ?
C4 C5 C8 121.0(4) . . ?
C6 C5 C8 121.3(4) . . ?
C5 C6 C7 121.8(4) . . ?
C5 C6 H6A 119.1 . . ?
C7 C6 H6A 119.1 . . ?
C6 C7 C2 119.6(4) . . ?
C6 C7 C9 119.9(4) . . ?
C2 C7 C9 120.5(3) . . ?
C5 C8 H8A 109.5 . . ?
C5 C8 H8B 109.5 . . ?
H8A C8 H8B 109.5 . . ?
C5 C8 H8C 109.5 . . ?
H8A C8 H8C 109.5 . . ?
H8B C8 H8C 109.5 . . ?
N1 C9 C7 112.7(4) . . ?
N1 C9 H9A 109.1 . . ?
C7 C9 H9A 109.1 . . ?
N1 C9 H9B 109.1 . . ?
C7 C9 H9B 109.1 . . ?
H9A C9 H9B 107.8 . . ?
C10 N1 C9 114.5(3) . . ?
C10 N1 Fe1 112.5(3) . . ?
C9 N1 Fe1 110.7(3) . . ?
C10 N1 H1 109(4) . . ?
C9 N1 H1 106(3) . . ?
Fe1 N1 H1 102(3) . . ?
N1 C10 C11 111.1(4) . . ?
N1 C10 H10A 109.4 . . ?
C11 C10 H10A 109.4 . . ?
N1 C10 H10B 109.4 . . ?
C11 C10 H10B 109.4 . . ?
H10A C10 H10B 108.0 . . ?
N2 C11 C10 107.1(4) . . ?
N2 C11 H11A 110.3 . . ?
C10 C11 H11A 110.3 . . ?
N2 C11 H11B 110.3 . . ?
C10 C11 H11B 110.3 . . ?
H11A C11 H11B 108.6 . . ?
N2 C11 H2A 36.6(16) . . ?
C10 C11 H2A 93(2) . . ?
H11A C11 H2A 84.7 . . ?
H11B C11 H2A 145.7 . . ?
C11 N2 C12 116.5(4) . . ?
C11 N2 Fe1 109.2(3) . . ?
C12 N2 Fe1 112.7(3) . . ?
C11 N2 H2A 67(3) . . ?
C12 N2 H2A 116(4) . . ?
Fe1 N2 H2A 126(4) . . ?
N2 C12 C13 107.5(4) . . ?
N2 C12 H12A 110.2 . . ?
C13 C12 H12A 110.2 . . ?
N2 C12 H12B 110.2 . . ?
C13 C12 H12B 110.2 . . ?
H12A C12 H12B 108.5 . . ?
C14 C13 C18 119.3(4) . . ?
C14 C13 C12 119.8(4) . . ?
C18 C13 C12 120.9(4) . . ?
O4 C14 C13 120.6(4) . . ?
O4 C14 C15 119.9(4) . . ?
C13 C14 C15 119.4(4) . . ?
C14 O4 Fe1 123.1(2) . . ?
C16 C15 C14 119.2(4) . . ?
C16 C15 C20 121.3(4) . . ?
C14 C15 C20 119.5(4) . . ?
C17 C16 C15 122.4(4) . . ?
C17 C16 H16 118.8 . . ?
C15 C16 H16 118.8 . . ?
C16 C17 C18 117.8(4) . . ?
C16 C17 C19 121.8(5) . . ?
C18 C17 C19 120.3(5) . . ?
C17 C18 C13 121.9(5) . . ?
C17 C18 H18 119.0 . . ?
C13 C18 H18 119.0 . . ?
C17 C19 H19A 109.5 . . ?
C17 C19 H19B 109.5 . . ?
H19A C19 H19B 109.5 . . ?
C17 C19 H19C 109.5 . . ?
H19A C19 H19C 109.5 . . ?
H19B C19 H19C 109.5 . . ?
N3 C20 C15 111.2(3) . . ?
N3 C20 H20A 109.4 . . ?
C15 C20 H20A 109.4 . . ?
N3 C20 H20B 109.4 . . ?
C15 C20 H20B 109.4 . . ?
H20A C20 H20B 108.0 . . ?
C21 N3 C20 113.5(3) . . ?
C21 N3 H3 107(4) . . ?
C20 N3 H3 109(4) . . ?
N3 C21 C22 113.6(4) . . ?
N3 C21 H21A 108.8 . . ?
C22 C21 H21A 108.8 . . ?
N3 C21 H21B 108.8 . . ?
C22 C21 H21B 108.8 . . ?
H21A C21 H21B 107.7 . . ?
N4 C22 C21 112.7(4) . . ?
N4 C22 H22A 109.1 . . ?
C21 C22 H22A 109.1 . . ?
N4 C22 H22B 109.1 . . ?
C21 C22 H22B 109.1 . . ?
H22A C22 H22B 107.8 . . ?
C23 N4 C22 112.0(4) . . ?
C23 N4 H4 111(4) . . ?
C22 N4 H4 110(4) . . ?
N4 C23 C24 115.5(4) . . ?
N4 C23 H23A 108.4 . . ?
C24 C23 H23A 108.4 . . ?
N4 C23 H23B 108.4 . . ?
C24 C23 H23B 108.4 . . ?
H23A C23 H23B 107.5 . . ?
C29 C24 C25 118.8(4) . . ?
C29 C24 C23 124.1(4) . . ?
C25 C24 C23 117.1(4) . . ?
O5 C25 C26 120.4(4) . . ?
O5 C25 C24 119.9(3) . . ?
C26 C25 C24 119.7(4) . . ?
C25 O5 Fe2 120.8(2) . 2_666 ?
C27 C26 C25 119.1(4) . . ?
C27 C26 C31 122.4(4) . . ?
C25 C26 C31 118.5(4) . . ?
C28 C27 C26 122.1(4) . . ?
C28 C27 H27 118.9 . . ?
C26 C27 H27 118.9 . . ?
C27 C28 C29 117.7(4) . . ?
C27 C28 C30 121.5(4) . . ?
C29 C28 C30 120.7(5) . . ?
C24 C29 C28 122.3(4) . . ?
C24 C29 H29 118.8 . . ?
C28 C29 H29 118.8 . . ?
C28 C30 H30A 109.5 . . ?
C28 C30 H30B 109.5 . . ?
H30A C30 H30B 109.5 . . ?
C28 C30 H30C 109.5 . . ?
H30A C30 H30C 109.5 . . ?
H30B C30 H30C 109.5 . . ?
N5 C31 C26 111.3(5) . . ?
N5 C31 H31A 109.4 . . ?
C26 C31 H31A 109.4 . . ?
N5 C31 H31B 109.4 . . ?
C26 C31 H31B 109.4 . . ?
H31A C31 H31B 108.0 . . ?
C31 N5 C32 116.6(4) . . ?
C31 N5 Fe2 116.1(3) . 2_666 ?
C32 N5 Fe2 107.7(3) . 2_666 ?
C31 N5 H5 106(4) . . ?
C32 N5 H5 111(4) . . ?
Fe2 N5 H5 98(4) 2_666 . ?
C33 C32 N5 106.6(4) . . ?
C33 C32 H32A 110.4 . . ?
N5 C32 H32A 110.4 . . ?
C33 C32 H32B 110.4 . . ?
N5 C32 H32B 110.4 . . ?
H32A C32 H32B 108.6 . . ?
N6 C33 C32 111.3(4) . . ?
N6 C33 H33A 109.4 . . ?
C32 C33 H33A 109.4 . . ?
N6 C33 H33B 109.4 . . ?
C32 C33 H33B 109.4 . . ?
H33A C33 H33B 108.0 . . ?
C33 N6 C34 112.6(4) . . ?
C33 N6 Fe2 113.0(3) . 2_666 ?
C34 N6 Fe2 111.8(3) . 2_666 ?
C33 N6 H6 109(4) . . ?
C34 N6 H6 107(4) . . ?
Fe2 N6 H6 103(4) 2_666 . ?
N6 C34 C35 111.7(4) . . ?
N6 C34 H34A 109.3 . . ?
C35 C34 H34A 109.3 . . ?
N6 C34 H34B 109.3 . . ?
C35 C34 H34B 109.3 . . ?
H34A C34 H34B 107.9 . . ?
C40 C35 C36 119.8(5) . . ?
C40 C35 C34 120.5(4) . . ?
C36 C35 C34 119.7(4) . . ?
O6 C36 C37 120.0(4) . . ?
O6 C36 C35 120.4(4) . . ?
C37 C36 C35 119.6(4) . . ?
C36 O6 Fe2 130.6(3) . 2_666 ?
C36 C37 C38 119.1(4) . . ?
C36 C37 C42 121.6(4) . . ?
C38 C37 C42 119.3(4) . . ?
C39 C38 C37 122.1(5) . . ?
C39 C38 H38 119.0 . . ?
C37 C38 H38 119.0 . . ?
C38 C39 C40 118.0(4) . . ?
C38 C39 C41 120.4(6) . . ?
C40 C39 C41 121.7(6) . . ?
C35 C40 C39 121.3(5) . . ?
C35 C40 H40 119.3 . . ?
C39 C40 H40 119.3 . . ?
C39 C41 H41A 109.5 . . ?
C39 C41 H41B 109.5 . . ?
H41A C41 H41B 109.5 . . ?
C39 C41 H41C 109.5 . . ?
H41A C41 H41C 109.5 . . ?
H41B C41 H41C 109.5 . . ?
N7 C42 C37 112.2(4) . . ?
N7 C42 H42A 109.2 . . ?
C37 C42 H42A 109.2 . . ?
N7 C42 H42B 109.2 . . ?
C37 C42 H42B 109.2 . . ?
H42A C42 H42B 107.9 . . ?
C45 N7 C43 101.2(3) . . ?
C45 N7 C42 112.2(4) . . ?
C43 N7 C42 112.8(3) . . ?
N7 C43 C44 103.7(3) . . ?
N7 C43 H43A 111.0 . . ?
C44 C43 H43A 111.0 . . ?
N7 C43 H43B 111.0 . . ?
C44 C43 H43B 111.0 . . ?
H43A C43 H43B 109.0 . . ?
N8 C44 C43 105.5(3) . . ?
N8 C44 H44A 110.6 . . ?
C43 C44 H44A 110.6 . . ?
N8 C44 H44B 110.6 . . ?
C43 C44 H44B 110.6 . . ?
H44A C44 H44B 108.8 . . ?
C45 N8 C46 112.7(3) . . ?
C45 N8 C44 103.1(3) . . ?
C46 N8 C44 111.0(3) . . ?
N7 C45 N8 103.8(3) . . ?
N7 C45 H45A 111.0 . . ?
N8 C45 H45A 111.0 . . ?
N7 C45 H45B 111.0 . . ?
N8 C45 H45B 111.0 . . ?
H45A C45 H45B 109.0 . . ?
N8 C46 C3 114.7(3) . . ?
N8 C46 H46A 108.6 . . ?
C3 C46 H46A 108.6 . . ?
N8 C46 H46B 108.6 . . ?
C3 C46 H46B 108.6 . . ?
H46A C46 H46B 107.6 . . ?
O53B O53A C53A 94(6) . . ?
O53A O53B C53A 46(4) . . ?
O53A O53B C53B 136(5) . . ?
C53A O53B C53B 141(4) . . ?
O53A C53A O53B 40(4) . . ?
O55B O55A C55B 129(2) 2_667 . ?
O55B O55A O55B 49.6(14) 2_667 . ?
C55B O55A O55B 81.3(16) . . ?
O55A O55B C55A 141.0(18) 2_667 . ?
O55A O55B O55B 90(2) 2_667 2_667 ?
C55A O55B O55B 129(2) . 2_667 ?
O55A O55B O55A 130.4(14) 2_667 . ?
C55A O55B O55A 88.5(15) . . ?
O55B O55B O55A 40.6(11) 2_667 . ?
C55C O55C C55B 60(2) . . ?
O55B C55A C55B 110(2) . . ?
O55B C55A C55C 150.7(19) . . ?
C55B C55A C55C 43.4(19) . . ?
C55C C55B O55C 44(2) . . ?
C55C C55B C55A 82(3) . . ?
O55C C55B C55A 126(3) . . ?
C55C C55B O55A 160(4) . . ?
O55C C55B O55A 154(3) . . ?
C55A C55B O55A 79(2) . . ?
O55C C55C C55B 76(3) . . ?
O55C C55C C55A 130(3) . . ?
C55B C55C C55A 55(2) . . ?
C56A O56A O56D 12(2) . . ?
C56A O56A C56B 39(2) . . ?
O56D O56A C56B 39.1(9) . . ?
C56D O56B C56B 95(2) . . ?
C56D O56B C56C 60.3(19) . . ?
C56B O56B C56C 62.2(15) . . ?
C56B O56C C56A 46.4(13) . . ?
C56A O56D C56B 80(2) . . ?
C56A O56D C56C 137(3) . . ?
C56B O56D C56C 66.0(17) . . ?
C56A O56D O56A 7.7(15) . . ?
C56B O56D O56A 80.5(15) . . ?
C56C O56D O56A 142(2) . . ?
O56A C56A O56D 160(4) . . ?
O56A C56A C56B 124(3) . . ?
O56D C56A C56B 55.5(18) . . ?
O56A C56A O56C 83(3) . . ?
O56D C56A O56C 100(2) . . ?
C56B C56A O56C 44.2(11) . . ?
O56D C56B O56B 112(2) . . ?
O56D C56B C56C 60.0(16) . . ?
O56B C56B C56C 66.3(15) . . ?
O56D C56B O56C 134(2) . . ?
O56B C56B O56C 113.1(18) . . ?
C56C C56B O56C 152(2) . . ?
O56D C56B C56A 44.7(13) . . ?
O56B C56B C56A 153(2) . . ?
C56C C56B C56A 101.2(19) . . ?
O56C C56B C56A 89.4(17) . . ?
O56D C56B C56D 107.9(19) . . ?
O56B C56B C56D 42.4(14) . . ?
C56C C56B C56D 48.0(15) . . ?
O56C C56B C56D 111.5(19) . . ?
C56A C56B C56D 144.2(19) . . ?
O56D C56B O56A 60.4(13) . . ?
O56B C56B O56A 156.2(17) . . ?
C56C C56B O56A 118.0(15) . . ?
O56C C56B O56A 74.5(12) . . ?
C56A C56B O56A 16.8(11) . . ?
C56D C56B O56A 158.3(16) . . ?
O56D C56C C56D 136(3) . . ?
O56D C56C C56B 54.0(14) . . ?
C56D C56C C56B 82(2) . . ?
O56D C56C O56B 95.2(18) . . ?
C56D C56C O56B 51.6(17) . . ?
C56B C56C O56B 51.5(12) . . ?
O56B C56D C56C 68(2) . . ?
O56B C56D C56B 43.1(14) . . ?
C56C C56D C56B 50.0(16) . . ?
C57 O57A O57B 70(5) . . ?
O57A O57B C57 54(4) . . ?
O57A C57 O57A 180.000(8) 2_767 . ?
O57A C57 O57B 123(4) 2_767 . ?
O57A C57 O57B 57(4) . . ?
O57A C57 O57B 57(4) 2_767 2_767 ?
O57A C57 O57B 123(4) . 2_767 ?
O57B C57 O57B 180.00(4) . 2_767 ?

loop_
_geom_bond_atom_site_label_1
_geom_bond_atom_site_label_2
_geom_bond_distance
_geom_bond_site_symmetry_2
_geom_bond_publ_flag
Fe1 O3 1.958(3) . ?
Fe1 O4 1.966(3) . ?
Fe1 O1 1.986(3) . ?
Fe1 O2 1.991(3) . ?
Fe1 N2 2.170(4) . ?
Fe1 N1 2.204(4) . ?
Fe2 O6 1.911(3) 2_666 ?
Fe2 O5 1.954(3) 2_666 ?
Fe2 O2 2.019(3) . ?
Fe2 O1 2.026(3) . ?
Fe2 N5 2.178(4) 2_666 ?
Fe2 N6 2.198(4) 2_666 ?
O1 C1 1.419(6) . ?
C1 H1A 0.9600 . ?
C1 H1B 0.9600 . ?
C1 H1C 0.9600 . ?
O2 H2 0.76(4) . ?
C2 O3 1.343(5) . ?
C2 C3 1.405(6) . ?
C2 C7 1.413(6) . ?
C3 C4 1.392(6) . ?
C3 C46 1.516(6) . ?
C4 C5 1.386(6) . ?
C4 H4A 0.9300 . ?
C5 C6 1.391(6) . ?
C5 C8 1.515(6) . ?
C6 C7 1.399(6) . ?
C6 H6A 0.9300 . ?
C7 C9 1.495(6) . ?
C8 H8A 0.9600 . ?
C8 H8B 0.9600 . ?
C8 H8C 0.9600 . ?
C9 N1 1.481(6) . ?
C9 H9A 0.9700 . ?
C9 H9B 0.9700 . ?
N1 C10 1.459(6) . ?
N1 H1 0.85(4) . ?
C10 C11 1.493(7) . ?
C10 H10A 0.9700 . ?
C10 H10B 0.9700 . ?
C11 N2 1.481(6) . ?
C11 H11A 0.9700 . ?
C11 H11B 0.9700 . ?
C11 H2A 1.39(5) . ?
N2 C12 1.494(6) . ?
N2 H2A 0.91(4) . ?
C12 C13 1.504(7) . ?
C12 H12A 0.9700 . ?
C12 H12B 0.9700 . ?
C13 C14 1.400(6) . ?
C13 C18 1.401(6) . ?
C14 O4 1.355(5) . ?
C14 C15 1.407(6) . ?
C15 C16 1.398(6) . ?
C15 C20 1.495(7) . ?
C16 C17 1.376(7) . ?
C16 H16 0.9300 . ?
C17 C18 1.393(7) . ?
C17 C19 1.510(7) . ?
C18 H18 0.9300 . ?
C19 H19A 0.9600 . ?
C19 H19B 0.9600 . ?
C19 H19C 0.9600 . ?
C20 N3 1.495(5) . ?
C20 H20A 0.9700 . ?
C20 H20B 0.9700 . ?
N3 C21 1.476(6) . ?
N3 H3 0.82(4) . ?
C21 C22 1.515(7) . ?
C21 H21A 0.9700 . ?
C21 H21B 0.9700 . ?
C22 N4 1.464(6) . ?
C22 H22A 0.9700 . ?
C22 H22B 0.9700 . ?
N4 C23 1.448(6) . ?
N4 H4 0.84(4) . ?
C23 C24 1.506(6) . ?
C23 H23A 0.9700 . ?
C23 H23B 0.9700 . ?
C24 C29 1.384(6) . ?
C24 C25 1.411(6) . ?
C25 O5 1.357(5) . ?
C25 C26 1.409(6) . ?
O5 Fe2 1.954(3) 2_666 ?
C26 C27 1.393(6) . ?
C26 C31 1.509(7) . ?
C27 C28 1.382(7) . ?
C27 H27 0.9300 . ?
C28 C29 1.403(6) . ?
C28 C30 1.507(7) . ?
C29 H29 0.9300 . ?
C30 H30A 0.9600 . ?
C30 H30B 0.9600 . ?
C30 H30C 0.9600 . ?
C31 N5 1.439(7) . ?
C31 H31A 0.9700 . ?
C31 H31B 0.9700 . ?
N5 C32 1.484(6) . ?
N5 Fe2 2.178(4) 2_666 ?
N5 H5 0.93(4) . ?
C32 C33 1.483(8) . ?
C32 H32A 0.9700 . ?
C32 H32B 0.9700 . ?
C33 N6 1.475(7) . ?
C33 H33A 0.9700 . ?
C33 H33B 0.9700 . ?
N6 C34 1.479(7) . ?
N6 Fe2 2.198(4) 2_666 ?
N6 H6 0.80(4) . ?
C34 C35 1.499(7) . ?
C34 H34A 0.9700 . ?
C34 H34B 0.9700 . ?
C35 C40 1.393(7) . ?
C35 C36 1.408(6) . ?
C36 O6 1.346(5) . ?
C36 C37 1.398(6) . ?
O6 Fe2 1.911(3) 2_666 ?
C37 C38 1.400(6) . ?
C37 C42 1.506(7) . ?
C38 C39 1.392(8) . ?
C38 H38 0.9300 . ?
C39 C40 1.398(8) . ?
C39 C41 1.522(7) . ?
C40 H40 0.9300 . ?
C41 H41A 0.9600 . ?
C41 H41B 0.9600 . ?
C41 H41C 0.9600 . ?
C42 N7 1.488(6) . ?
C42 H42A 0.9700 . ?
C42 H42B 0.9700 . ?
N7 C45 1.472(5) . ?
N7 C43 1.479(6) . ?
C43 C44 1.525(7) . ?
C43 H43A 0.9700 . ?
C43 H43B 0.9700 . ?
C44 N8 1.516(6) . ?
C44 H44A 0.9700 . ?
C44 H44B 0.9700 . ?
N8 C45 1.473(6) . ?
N8 C46 1.501(6) . ?
C45 H45A 0.9700 . ?
C45 H45B 0.9700 . ?
C46 H46A 0.9700 . ?
C46 H46B 0.9700 . ?
O53A O53B 0.85(5) . ?
O53A C53A 0.95(6) . ?
O53B C53A 1.31(5) . ?
O53B C53B 1.63(7) . ?
O54 C54 1.511(18) . ?
O55A O55B 1.078(17) 2_667 ?
O55A C55B 1.61(5) . ?
O55A O55B 1.657(18) . ?
O55B O55A 1.078(17) 2_667 ?
O55B C55A 1.101(17) . ?
O55B O55B 1.26(3) 2_667 ?
O55C C55C 1.00(3) . ?
O55C C55B 1.40(4) . ?
C55A C55B 1.48(4) . ?
C55A C55C 1.80(4) . ?
C55B C55C 1.25(5) . ?
O56A C56A 0.64(2) . ?
O56A O56D 1.61(2) . ?
O56A C56B 1.82(2) . ?
O56B C56D 1.15(3) . ?
O56B C56B 1.17(2) . ?
O56B C56C 1.36(3) . ?
O56C C56B 1.34(3) . ?
O56C C56A 1.92(3) . ?
O56D C56A 1.00(3) . ?
O56D C56B 1.17(2) . ?
O56D C56C 1.25(3) . ?
C56A C56B 1.39(3) . ?
C56B C56C 1.32(3) . ?
C56B C56D 1.70(4) . ?
C56C C56D 1.28(4) . ?
O57A C57 1.44(3) . ?
O57A O57B 1.49(11) . ?
O57B C57 1.68(11) . ?
C57 O57A 1.44(3) 2_767 ?
C57 O57B 1.68(11) 2_767 ?
O58 C58 1.24(3) . ?

loop_
_geom_hbond_atom_site_label_D
_geom_hbond_atom_site_label_H
_geom_hbond_atom_site_label_A
_geom_hbond_distance_DH
_geom_hbond_distance_HA
_geom_hbond_distance_DA
_geom_hbond_angle_DHA
_geom_hbond_site_symmetry_A
O2 H2 O56A 0.76(4) 2.15(4) 2.907(12) 175(6) 2_556
O2 H2 O56D 0.76(4) 2.26(5) 2.90(2) 143(5) 2_556
N1 H1 O5 0.85(4) 2.03(4) 2.847(4) 160(5) 2_666
N3 H3 O3 0.82(4) 2.24(4) 2.991(5) 152(4) .
N6 H6 O51 0.80(4) 2.20(4) 2.979(6) 162(6) 2_666
